data_7714966
loop_
_publ_author_name
'Jia, Shuwen'
'Shang, Mengjia'
'Jin, Sai'
'Zhu, Xinrui'
'Cai, Yuanyuan'
'Li, Dongfeng'

_publ_section_title
;
 Electron transfer coupled spin transition in cyano-bridged mixed-valence
 {FeIII2FeII2} molecular squares.
;
_journal_issue 6
_journal_name_full 'Dalton transactions (Cambridge, England : 2003)'
_journal_page_first 2807
_journal_page_last 2814
_journal_paper_doi 10.1039/d3dt03208f
_journal_volume 53
_journal_year 2024
_chemical_formula_moiety 'C96 H88 B2 Fe4 N26, 2(Cl O4)'
_chemical_formula_sum 'C96 H88 B2 Cl2 Fe4 N26 O8'
_chemical_formula_weight 2049.84
_space_group_crystal_system triclinic
_space_group_IT_number 2
_space_group_name_Hall '-P 1'
_space_group_name_H-M_alt 'P -1'
_atom_sites_solution_hydrogens geom
_audit_creation_date 2023-12-28
_audit_creation_method
;
Olex2 1.3
(compiled 2020.11.12 svn.r5f609507 for OlexSys, GUI svn.r6408)
;
_audit_update_record
;
2023-12-28 deposited with the CCDC.	2024-01-09 downloaded from the CCDC.
;
_cell_angle_alpha 107.241(8)
_cell_angle_beta 94.910(8)
_cell_angle_gamma 104.543(8)
_cell_formula_units_Z 1
_cell_length_a 11.646(2)
_cell_length_b 14.444(3)
_cell_length_c 16.283(3)
_cell_measurement_reflns_used 9501
_cell_measurement_temperature 298
_cell_measurement_theta_max 46.83
_cell_measurement_theta_min 2.51
_cell_volume 2493.9(8)
_computing_cell_refinement 'Bruker SAINT'
_computing_data_collection 'Bruker APEX2'
_computing_data_reduction 'Bruker SAINT'
_computing_molecular_graphics 'Olex2 1.3 (Dolomanov et al., 2009)'
_computing_publication_material 'Olex2 1.3 (Dolomanov et al., 2009)'
_computing_structure_refinement 'SHELXL 2018/3 (Sheldrick, 2015)'
_computing_structure_solution 'SHELXT 2018/2 (Sheldrick, 2018)'
_diffrn_ambient_temperature 298
_diffrn_detector 'Bruker Photon III 28 detector'
_diffrn_detector_area_resol_mean ' 7.39 for PHOTON III'
_diffrn_detector_type 'Bruker Photon III 28'
_diffrn_measured_fraction_theta_full 1.000
_diffrn_measured_fraction_theta_max 1.000
_diffrn_measurement_device 'Bruker D8 Venture'
_diffrn_radiation_monochromator 'Metaljet Helios MX'
_diffrn_radiation_probe x-ray
_diffrn_radiation_type Synchrotron
_diffrn_radiation_wavelength 1.34139
_diffrn_radiation_xray_symbol 'Ga K\a'
_diffrn_reflns_av_R_equivalents 0.0952
_diffrn_reflns_av_unetI/netI 0.0798
_diffrn_reflns_Laue_measured_fraction_full 1.000
_diffrn_reflns_Laue_measured_fraction_max 1.000
_diffrn_reflns_limit_h_max 13
_diffrn_reflns_limit_h_min -13
_diffrn_reflns_limit_k_max 16
_diffrn_reflns_limit_k_min -16
_diffrn_reflns_limit_l_max 18
_diffrn_reflns_limit_l_min -18
_diffrn_reflns_number 37304
_diffrn_reflns_point_group_measured_fraction_full 1.000
_diffrn_reflns_point_group_measured_fraction_max 1.000
_diffrn_reflns_theta_full 51.249
_diffrn_reflns_theta_max 51.249
_diffrn_reflns_theta_min 2.510
_diffrn_source 'METALJET liquid metal X-ray source'
_diffrn_source_current 3.57
_diffrn_source_power 0.2497215
_diffrn_source_target Ga
_diffrn_source_type 'Sealed X-ray tube'
_diffrn_source_voltage 69.95
_diffrn_standards_number 0
_exptl_absorpt_coefficient_mu 3.854
_exptl_absorpt_correction_T_max 0.7505
_exptl_absorpt_correction_T_min 0.4039
_exptl_absorpt_correction_type multi-scan
_exptl_absorpt_process_details
;
SADABS-2016/2 (Bruker,2016/2) was used for absorption correction.
wR2(int) was 0.1770 before and 0.0905 after correction.
The Ratio of minimum to maximum transmission is 0.5382.
The \l/2 correction factor is Not present.
;
_exptl_crystal_colour 'metallic dark black'
_exptl_crystal_colour_lustre metallic
_exptl_crystal_colour_modifier dark
_exptl_crystal_colour_primary black
_exptl_crystal_density_diffrn 1.365
_exptl_crystal_description block
_exptl_crystal_F_000 1058
_exptl_crystal_size_max 0.14
_exptl_crystal_size_mid 0.12
_exptl_crystal_size_min 0.11
_refine_diff_density_max 0.552
_refine_diff_density_min -0.720
_refine_diff_density_rms 0.066
_refine_ls_extinction_method none
_refine_ls_goodness_of_fit_ref 1.023
_refine_ls_hydrogen_treatment constr
_refine_ls_matrix_type full
_refine_ls_number_parameters 622
_refine_ls_number_reflns 8204
_refine_ls_number_restraints 0
_refine_ls_restrained_S_all 1.023
_refine_ls_R_factor_all 0.1217
_refine_ls_R_factor_gt 0.0720
_refine_ls_shift/su_max 0.000
_refine_ls_shift/su_mean 0.000
_refine_ls_structure_factor_coef Fsqd
_refine_ls_weighting_details 'w=1/[\s^2^(Fo^2^)+(0.1311P)^2^] where P=(Fo^2^+2Fc^2^)/3'
_refine_ls_weighting_scheme calc
_refine_ls_wR_factor_gt 0.1939
_refine_ls_wR_factor_ref 0.2288
_reflns_Friedel_coverage 0.000
_reflns_number_gt 4665
_reflns_number_total 8204
_reflns_threshold_expression 'I > 2\s(I)'
_cod_data_source_file d3dt03208f2.cif
_cod_data_source_block 1-298K
_cod_depositor_comments
;
The following automatic conversions were performed:

data item '_diffrn_radiation_probe' value 'X-ray' was changed to
'x-ray' in accordance with the
/home/data/users/saulius/crontab/automatic-downloads/rss-feeds/RSC/lib/dictionaries/cif_core.dic
dictionary named 'cif_core.dic' version 2.4.2 last updated on
2011-04-26.

Automatic conversion script
Id: cif_fix_values 8170 2020-07-09 18:12:32Z antanas 

 Adding full bibliography for 7714965--7714970.cif.
;
_cod_original_cell_volume 2494.0(8)
_cod_database_code 7714966
_shelx_shelxl_version_number 2018/3
_shelx_space_group_comment
;
The symmetry employed for this shelxl refinement is uniquely defined
by the following loop, which should always be used as a source of
symmetry information in preference to the above space-group names.
They are only intended as comments.
;
_shelx_estimated_absorpt_t_max 0.677
_shelx_estimated_absorpt_t_min 0.614
_olex2_refinement_description
;
1. Fixed Uiso
 At 1.2 times of:
  All B(H) groups, All C(H) groups, All C(H,H) groups
2.a Ternary CH refined with riding coordinates:
 B1(H1)
2.b Secondary CH2 refined with riding coordinates:
 C38(H38A,H38B), C31(H31A,H31B), C30(H30A,H30B), C19(H19A,H19B), C18(H18A,
 H18B), C32(H32A,H32B)
2.c Aromatic/amide H refined with riding coordinates:
 C7(H7), C8(H8), C9(H9), C6(H6), C5(H5), C4(H4), C10(H10), C11(H11), C12(H12),
 C48(H48), C46(H46), C45(H45), C44(H44), C43(H43), C41(H41), C40(H40), C21(H21),
  C26(H26), C25(H25), C24(H24), C23(H23), C28(H28), C29(H29), C16(H16),
 C15(H15), C14(H14), C13(H13), C37(H37), C36(H36), C35(H35), C34(H34)
;
_olex2_submission_special_instructions 'No special instructions were received'

loop_
_space_group_symop_operation_xyz
'x, y, z'
'-x, -y, -z'

loop_
_atom_site_label
_atom_site_type_symbol
_atom_site_fract_x
_atom_site_fract_y
_atom_site_fract_z
_atom_site_U_iso_or_equiv
_atom_site_adp_type
_atom_site_occupancy
_atom_site_site_symmetry_order
_atom_site_calc_flag
_atom_site_refinement_flags_posn
_atom_site_refinement_flags_adp
_atom_site_refinement_flags_occupancy
_atom_site_disorder_assembly
_atom_site_disorder_group
Fe1 Fe 0.69205(6) 0.32338(6) 0.01088(5) 0.0718(3) Uani 1 1 d . . . . .
Fe2 Fe 0.67915(6) 0.67864(6) 0.18716(4) 0.0723(3) Uani 1 1 d . . . . .
Cl1 Cl 0.2038(3) 0.2057(2) 0.35239(18) 0.1437(8) Uani 1 1 d . . . . .
N3 N 0.8401(5) 0.3927(4) -0.1176(4) 0.1117(18) Uani 1 1 d . . . . .
N5 N 0.8408(4) 0.3285(4) 0.0834(3) 0.0802(12) Uani 1 1 d . . . . .
N4 N 0.6775(4) 0.1795(3) -0.0502(3) 0.0790(12) Uani 1 1 d . . . . .
N2 N 0.5366(4) 0.6887(3) 0.1051(3) 0.0834(13) Uani 1 1 d . . . . .
N9 N 0.8188(4) 0.7796(4) 0.1451(3) 0.0819(12) Uani 1 1 d . . . . .
N12 N 0.8396(4) 0.2515(4) 0.1169(3) 0.0864(13) Uani 1 1 d . . . . .
N11 N 0.6928(4) 0.1182(4) -0.0038(3) 0.0894(13) Uani 1 1 d . . . . .
N13 N 0.6228(4) 0.2085(4) 0.1263(3) 0.0904(13) Uani 1 1 d . . . . .
N6 N 0.5975(4) 0.2809(4) 0.0940(3) 0.0836(13) Uani 1 1 d . . . . .
C2 C 0.4503(5) 0.6834(4) 0.0614(3) 0.0733(14) Uani 1 1 d . . . . .
N7 N 0.7012(4) 0.8354(3) 0.2815(3) 0.0785(12) Uani 1 1 d . . . . .
N8 N 0.7949(4) 0.6726(4) 0.3029(3) 0.0857(13) Uani 1 1 d . . . . .
N10 N 0.5502(4) 0.5896(4) 0.2464(3) 0.0836(13) Uani 1 1 d . . . . .
N1 N 0.7071(4) 0.5447(4) 0.1048(3) 0.0843(13) Uani 1 1 d . . . . .
C1 C 0.7034(4) 0.4619(4) 0.0684(3) 0.0714(13) Uani 1 1 d . . . . .
C3 C 0.7851(5) 0.3664(4) -0.0701(4) 0.0792(15) Uani 1 1 d . . . . .
C7 C 0.9530(5) 0.3881(5) 0.1034(4) 0.0927(17) Uani 1 1 d . . . . .
H7 H 0.979211 0.446160 0.088256 0.111 Uiso 1 1 calc R U . . .
C8 C 1.0250(6) 0.3527(6) 0.1494(4) 0.111(2) Uani 1 1 d . . . . .
H8 H 1.107053 0.381097 0.171089 0.133 Uiso 1 1 calc R U . . .
C9 C 0.9511(6) 0.2667(6) 0.1569(4) 0.103(2) Uani 1 1 d . . . . .
H9 H 0.974541 0.225483 0.185213 0.124 Uiso 1 1 calc R U . . .
B1 B 0.7230(6) 0.1644(6) 0.0966(5) 0.093(2) Uani 1 1 d . . . . .
H1 H 0.732378 0.113948 0.123777 0.111 Uiso 1 1 calc R U . . .
C6 C 0.6885(5) 0.0280(5) -0.0594(5) 0.1030(19) Uani 1 1 d . . . . .
H6 H 0.697500 -0.026759 -0.043334 0.124 Uiso 1 1 calc R U . . .
C5 C 0.6692(6) 0.0278(5) -0.1431(5) 0.106(2) Uani 1 1 d . . . . .
H5 H 0.661465 -0.025028 -0.194540 0.128 Uiso 1 1 calc R U . . .
C4 C 0.6638(5) 0.1239(4) -0.1335(4) 0.0870(16) Uani 1 1 d . . . . .
H4 H 0.652036 0.147535 -0.179855 0.104 Uiso 1 1 calc R U . . .
C10 C 0.5060(5) 0.3064(5) 0.1284(4) 0.0958(18) Uani 1 1 d . . . . .
H10 H 0.470271 0.353424 0.117701 0.115 Uiso 1 1 calc R U . . .
C11 C 0.4726(7) 0.2498(7) 0.1840(5) 0.121(2) Uani 1 1 d . . . . .
H11 H 0.411024 0.251854 0.216702 0.145 Uiso 1 1 calc R U . . .
C12 C 0.5476(7) 0.1923(6) 0.1802(4) 0.111(2) Uani 1 1 d . . . . .
H12 H 0.546682 0.147461 0.211105 0.133 Uiso 1 1 calc R U . . .
C38 C 0.5893(5) 0.8446(4) 0.3191(3) 0.0849(16) Uani 1 1 d . . . . .
H38A H 0.565708 0.792544 0.345858 0.102 Uiso 1 1 calc R U . . .
H38B H 0.524659 0.832162 0.271932 0.102 Uiso 1 1 calc R U . . .
C39 C 0.6038(5) 0.9469(5) 0.3866(4) 0.0853(16) Uani 1 1 d . . . . .
C48 C 0.6524(5) 0.9655(5) 0.4707(4) 0.0930(18) Uani 1 1 d . . . . .
H48 H 0.672009 0.913713 0.486242 0.112 Uiso 1 1 calc R U . . .
C47 C 0.6742(6) 1.0615(6) 0.5356(4) 0.102(2) Uani 1 1 d . . . . .
C46 C 0.7357(6) 1.0821(6) 0.6220(4) 0.116(2) Uani 1 1 d . . . . .
H46 H 0.759184 1.031275 0.636709 0.139 Uiso 1 1 calc R U . . .
C45 C 0.7598(7) 1.1749(7) 0.6820(5) 0.131(3) Uani 1 1 d . . . . .
H45 H 0.802606 1.189112 0.737356 0.157 Uiso 1 1 calc R U . . .
C44 C 0.7194(8) 1.2502(7) 0.6601(6) 0.138(3) Uani 1 1 d . . . . .
H44 H 0.734540 1.313334 0.702570 0.165 Uiso 1 1 calc R U . . .
C43 C 0.6589(7) 1.2345(5) 0.5789(6) 0.125(3) Uani 1 1 d . . . . .
H43 H 0.632408 1.285377 0.566637 0.150 Uiso 1 1 calc R U . . .
C42 C 0.6370(6) 1.1356(5) 0.5120(5) 0.100(2) Uani 1 1 d . . . . .
C41 C 0.5806(6) 1.1171(5) 0.4269(5) 0.106(2) Uani 1 1 d . . . . .
H41 H 0.553643 1.166781 0.412867 0.127 Uiso 1 1 calc R U . . .
C40 C 0.5648(5) 1.0232(5) 0.3631(4) 0.0988(18) Uani 1 1 d . . . . .
H40 H 0.529353 1.010641 0.306044 0.119 Uiso 1 1 calc R U . . .
C31 C 0.8042(5) 0.8517(5) 0.3499(4) 0.0908(17) Uani 1 1 d . . . . .
H31A H 0.809284 0.910536 0.399652 0.109 Uiso 1 1 calc R U . . .
H31B H 0.878800 0.864039 0.327027 0.109 Uiso 1 1 calc R U . . .
C30 C 0.7868(5) 0.7599(5) 0.3777(3) 0.0952(19) Uani 1 1 d . . . . .
H30A H 0.708674 0.743598 0.395140 0.114 Uiso 1 1 calc R U . . .
H30B H 0.848254 0.773057 0.427226 0.114 Uiso 1 1 calc R U . . .
C19 C 0.9203(5) 0.6763(5) 0.2909(4) 0.0901(17) Uani 1 1 d . . . . .
H19A H 0.962245 0.743892 0.291897 0.108 Uiso 1 1 calc R U . . .
H19B H 0.918925 0.629496 0.233862 0.108 Uiso 1 1 calc R U . . .
C20 C 0.9916(5) 0.6500(5) 0.3605(4) 0.0927(18) Uani 1 1 d . . . . .
C21 C 1.0363(5) 0.7169(5) 0.4419(4) 0.1000(19) Uani 1 1 d . . . . .
H21 H 1.025563 0.781066 0.455607 0.120 Uiso 1 1 calc R U . . .
C22 C 1.0997(5) 0.6915(6) 0.5077(4) 0.103(2) Uani 1 1 d . . . . .
C27 C 1.1230(6) 0.5941(7) 0.4799(5) 0.106(2) Uani 1 1 d . . . . .
C26 C 1.1937(7) 0.5699(7) 0.5415(6) 0.137(3) Uani 1 1 d . . . . .
H26 H 1.214502 0.509673 0.525733 0.165 Uiso 1 1 calc R U . . .
C25 C 1.2313(8) 0.6387(9) 0.6263(7) 0.155(4) Uani 1 1 d . . . . .
H25 H 1.276396 0.623128 0.667544 0.186 Uiso 1 1 calc R U . . .
C24 C 1.2028(7) 0.7306(9) 0.6508(5) 0.145(3) Uani 1 1 d . . . . .
H24 H 1.228275 0.774411 0.707975 0.174 Uiso 1 1 calc R U . . .
C23 C 1.1382(6) 0.7570(7) 0.5919(4) 0.134(3) Uani 1 1 d . . . . .
H23 H 1.120448 0.818499 0.608654 0.160 Uiso 1 1 calc R U . . .
C28 C 1.0776(6) 0.5301(6) 0.3991(5) 0.118(2) Uani 1 1 d . . . . .
H28 H 1.090890 0.466813 0.382684 0.141 Uiso 1 1 calc R U . . .
C29 C 1.0129(6) 0.5549(6) 0.3405(4) 0.108(2) Uani 1 1 d . . . . .
H29 H 0.981386 0.507592 0.285166 0.130 Uiso 1 1 calc R U . . .
C18 C 0.7331(5) 0.5766(5) 0.3174(4) 0.0991(19) Uani 1 1 d . . . . .
H18A H 0.751961 0.520490 0.276739 0.119 Uiso 1 1 calc R U . . .
H18B H 0.762667 0.580105 0.376138 0.119 Uiso 1 1 calc R U . . .
C17 C 0.6005(6) 0.5580(5) 0.3056(4) 0.0919(17) Uani 1 1 d . . . . .
C16 C 0.5316(7) 0.5052(6) 0.3514(5) 0.123(2) Uani 1 1 d . . . . .
H16 H 0.568617 0.484993 0.393214 0.148 Uiso 1 1 calc R U . . .
C15 C 0.4090(8) 0.4828(6) 0.3349(6) 0.133(3) Uani 1 1 d . . . . .
H15 H 0.361543 0.446242 0.364499 0.160 Uiso 1 1 calc R U . . .
C14 C 0.3573(6) 0.5151(6) 0.2743(5) 0.120(2) Uani 1 1 d . . . . .
H14 H 0.274198 0.502184 0.262728 0.144 Uiso 1 1 calc R U . . .
C13 C 0.4303(6) 0.5668(5) 0.2309(4) 0.0942(17) Uani 1 1 d . . . . .
H13 H 0.394523 0.587013 0.188560 0.113 Uiso 1 1 calc R U . . .
C32 C 0.7347(5) 0.9058(4) 0.2314(4) 0.0936(17) Uani 1 1 d . . . . .
H32A H 0.765173 0.974920 0.271088 0.112 Uiso 1 1 calc R U . . .
H32B H 0.664322 0.900984 0.192112 0.112 Uiso 1 1 calc R U . . .
C33 C 0.8304(5) 0.8786(5) 0.1795(4) 0.0881(16) Uani 1 1 d . . . . .
C37 C 0.9006(6) 0.7521(5) 0.0982(4) 0.0987(19) Uani 1 1 d . . . . .
H37 H 0.894231 0.683588 0.074289 0.118 Uiso 1 1 calc R U . . .
C36 C 0.9926(7) 0.8213(7) 0.0847(5) 0.124(2) Uani 1 1 d . . . . .
H36 H 1.048506 0.800119 0.051991 0.149 Uiso 1 1 calc R U . . .
C35 C 1.0036(7) 0.9229(7) 0.1191(6) 0.142(3) Uani 1 1 d . . . . .
H35 H 1.066214 0.971011 0.109675 0.171 Uiso 1 1 calc R U . . .
C34 C 0.9211(7) 0.9512(6) 0.1670(6) 0.128(3) Uani 1 1 d . . . . .
H34 H 0.926248 1.019425 0.191081 0.154 Uiso 1 1 calc R U . . .
O2 O 0.3019(10) 0.1830(10) 0.3378(9) 0.322(7) Uani 1 1 d . . . . .
O4 O 0.2307(12) 0.2981(8) 0.4141(8) 0.318(6) Uani 1 1 d . . . . .
O3 O 0.1314(9) 0.1444(7) 0.3858(7) 0.278(5) Uani 1 1 d . . . . .
O1 O 0.1525(14) 0.2152(14) 0.2851(8) 0.412(10) Uani 1 1 d . . . . .

loop_
_atom_site_aniso_label
_atom_site_aniso_U_11
_atom_site_aniso_U_22
_atom_site_aniso_U_33
_atom_site_aniso_U_23
_atom_site_aniso_U_13
_atom_site_aniso_U_12
Fe1 0.0753(5) 0.0735(5) 0.0589(5) 0.0140(4) 0.0053(4) 0.0197(4)
Fe2 0.0780(5) 0.0765(5) 0.0542(4) 0.0102(4) 0.0038(4) 0.0243(4)
Cl1 0.163(2) 0.149(2) 0.1366(19) 0.0557(16) 0.0544(16) 0.0577(17)
N3 0.122(4) 0.104(4) 0.087(4) 0.020(3) 0.028(3) 0.005(3)
N5 0.078(3) 0.081(3) 0.071(3) 0.018(2) 0.007(2) 0.015(3)
N4 0.084(3) 0.075(3) 0.071(3) 0.018(2) 0.003(2) 0.020(2)
N2 0.084(3) 0.084(3) 0.069(3) 0.012(2) -0.004(2) 0.024(2)
N9 0.089(3) 0.088(4) 0.071(3) 0.022(2) 0.020(2) 0.030(3)
N12 0.090(3) 0.083(3) 0.081(3) 0.026(3) -0.004(3) 0.023(3)
N11 0.090(3) 0.075(3) 0.091(3) 0.020(3) -0.007(2) 0.017(2)
N13 0.088(3) 0.099(4) 0.078(3) 0.038(3) 0.002(3) 0.009(3)
N6 0.081(3) 0.088(3) 0.071(3) 0.020(2) 0.011(2) 0.013(2)
C2 0.082(3) 0.069(3) 0.059(3) 0.011(3) 0.008(3) 0.019(3)
N7 0.072(3) 0.082(3) 0.069(3) 0.008(2) 0.011(2) 0.021(2)
N8 0.081(3) 0.109(4) 0.063(3) 0.023(3) 0.003(2) 0.030(3)
N10 0.077(3) 0.094(3) 0.076(3) 0.022(3) 0.009(2) 0.025(3)
N1 0.090(3) 0.085(3) 0.067(3) 0.014(2) 0.004(2) 0.023(3)
C1 0.077(3) 0.076(4) 0.052(3) 0.011(3) 0.008(2) 0.019(3)
C3 0.086(4) 0.079(4) 0.065(3) 0.016(3) 0.018(3) 0.018(3)
C7 0.081(4) 0.089(4) 0.086(4) 0.013(3) 0.005(3) 0.008(3)
C8 0.086(4) 0.115(6) 0.103(5) 0.016(4) -0.021(4) 0.016(4)
C9 0.099(5) 0.105(5) 0.100(5) 0.026(4) -0.019(4) 0.039(4)
B1 0.096(5) 0.095(5) 0.088(5) 0.039(4) 0.005(4) 0.025(4)
C6 0.104(4) 0.065(4) 0.125(6) 0.018(4) 0.000(4) 0.022(3)
C5 0.115(5) 0.077(5) 0.103(5) 0.003(4) 0.009(4) 0.019(4)
C4 0.092(4) 0.077(4) 0.078(4) 0.012(3) 0.010(3) 0.017(3)
C10 0.082(4) 0.112(5) 0.079(4) 0.020(4) 0.018(3) 0.016(3)
C11 0.099(5) 0.141(7) 0.098(5) 0.030(5) 0.032(4) -0.001(5)
C12 0.102(5) 0.127(6) 0.091(5) 0.042(4) 0.016(4) 0.002(4)
C38 0.077(3) 0.092(4) 0.074(3) 0.010(3) 0.013(3) 0.025(3)
C39 0.084(4) 0.091(4) 0.065(3) 0.005(3) 0.017(3) 0.021(3)
C48 0.096(4) 0.092(4) 0.077(4) 0.011(3) 0.029(3) 0.020(3)
C47 0.097(4) 0.107(5) 0.080(4) 0.007(4) 0.037(4) 0.014(4)
C46 0.117(5) 0.131(6) 0.074(4) 0.010(4) 0.038(4) 0.013(4)
C45 0.128(6) 0.138(7) 0.087(5) -0.006(5) 0.044(4) 0.015(5)
C44 0.131(6) 0.114(7) 0.111(7) -0.029(5) 0.058(5) 0.003(5)
C43 0.132(6) 0.101(5) 0.118(6) 0.004(5) 0.068(5) 0.018(4)
C42 0.096(4) 0.088(5) 0.101(5) 0.007(4) 0.046(4) 0.018(4)
C41 0.117(5) 0.101(5) 0.101(5) 0.021(4) 0.049(4) 0.040(4)
C40 0.102(4) 0.103(5) 0.091(4) 0.024(4) 0.029(3) 0.033(4)
C31 0.085(4) 0.103(5) 0.067(3) 0.003(3) 0.012(3) 0.028(3)
C30 0.087(4) 0.135(6) 0.053(3) 0.013(3) 0.003(3) 0.038(4)
C19 0.078(4) 0.121(5) 0.071(3) 0.030(3) 0.009(3) 0.031(3)
C20 0.088(4) 0.130(6) 0.061(3) 0.028(4) 0.011(3) 0.040(4)
C21 0.087(4) 0.133(6) 0.079(4) 0.030(4) 0.011(3) 0.038(4)
C22 0.083(4) 0.157(7) 0.066(4) 0.034(4) 0.012(3) 0.034(4)
C27 0.083(4) 0.149(7) 0.089(5) 0.052(5) 0.007(4) 0.024(4)
C26 0.123(6) 0.173(8) 0.118(6) 0.089(6) -0.022(5) 0.013(5)
C25 0.141(7) 0.192(11) 0.152(9) 0.116(9) -0.009(6) 0.022(7)
C24 0.117(6) 0.211(11) 0.083(5) 0.064(6) -0.014(4) 0.000(6)
C23 0.102(5) 0.198(9) 0.074(4) 0.026(5) 0.000(4) 0.026(5)
C28 0.097(5) 0.135(6) 0.119(6) 0.050(5) 0.001(4) 0.027(4)
C29 0.095(4) 0.140(6) 0.093(5) 0.036(4) 0.005(4) 0.045(4)
C18 0.097(4) 0.120(6) 0.093(4) 0.048(4) 0.015(3) 0.037(4)
C17 0.096(4) 0.110(5) 0.074(4) 0.034(3) 0.020(3) 0.031(4)
C16 0.101(5) 0.157(7) 0.130(6) 0.072(6) 0.028(5) 0.037(5)
C15 0.119(7) 0.151(8) 0.140(7) 0.067(6) 0.040(5) 0.026(5)
C14 0.086(4) 0.137(7) 0.121(6) 0.038(5) 0.025(4) 0.010(4)
C13 0.085(4) 0.098(5) 0.092(4) 0.023(4) 0.010(3) 0.024(3)
C32 0.098(4) 0.078(4) 0.094(4) 0.013(3) 0.026(3) 0.023(3)
C33 0.085(4) 0.086(4) 0.092(4) 0.025(3) 0.024(3) 0.026(3)
C37 0.101(4) 0.104(5) 0.091(4) 0.023(4) 0.041(4) 0.033(4)
C36 0.112(5) 0.138(7) 0.130(6) 0.041(5) 0.049(5) 0.046(5)
C35 0.143(7) 0.122(7) 0.174(8) 0.052(6) 0.087(6) 0.036(5)
C34 0.113(5) 0.097(5) 0.174(7) 0.044(5) 0.055(5) 0.020(4)
O2 0.255(10) 0.413(16) 0.476(18) 0.272(15) 0.220(12) 0.204(11)
O4 0.412(16) 0.176(9) 0.292(12) 0.015(8) 0.132(12) 0.010(9)
O3 0.299(10) 0.231(9) 0.329(12) 0.130(9) 0.184(10) 0.033(7)
O1 0.424(19) 0.66(3) 0.241(12) 0.255(17) -0.027(11) 0.225(18)

loop_
_atom_type_symbol
_atom_type_description
_atom_type_scat_dispersion_real
_atom_type_scat_dispersion_imag
_atom_type_scat_source
C C 0.0137 0.0067 'International Tables Vol C Tables 4.2.6.8 and 6.1.1.4'
H H 0.0000 0.0000 'International Tables Vol C Tables 4.2.6.8 and 6.1.1.4'
B B 0.0070 0.0029 'International Tables Vol C Tables 4.2.6.8 and 6.1.1.4'
Cl Cl 0.3281 0.5435 'International Tables Vol C Tables 4.2.6.8 and 6.1.1.4'
Fe Fe -0.2673 2.5550 'International Tables Vol C Tables 4.2.6.8 and 6.1.1.4'
N N 0.0241 0.0134 'International Tables Vol C Tables 4.2.6.8 and 6.1.1.4'
O O 0.0389 0.0241 'International Tables Vol C Tables 4.2.6.8 and 6.1.1.4'

loop_
_geom_angle_atom_site_label_1
_geom_angle_atom_site_label_2
_geom_angle_atom_site_label_3
_geom_angle
_geom_angle_site_symmetry_1
_geom_angle_site_symmetry_3
_geom_angle_publ_flag
N4 Fe1 N5 87.12(18) . . ?
N6 Fe1 N5 89.59(19) . . ?
N6 Fe1 N4 88.62(19) . . ?
C2 Fe1 N5 178.66(19) 2_665 . ?
C2 Fe1 N4 91.88(19) 2_665 . ?
C2 Fe1 N6 91.3(2) 2_665 . ?
C2 Fe1 C3 88.8(2) 2_665 . ?
C1 Fe1 N5 94.0(2) . . ?
C1 Fe1 N4 178.89(19) . . ?
C1 Fe1 N6 91.4(2) . . ?
C1 Fe1 C2 87.0(2) . 2_665 ?
C1 Fe1 C3 88.0(2) . . ?
C3 Fe1 N5 90.4(2) . . ?
C3 Fe1 N4 91.9(2) . . ?
C3 Fe1 N6 179.4(2) . . ?
N2 Fe2 N9 94.09(18) . . ?
N2 Fe2 N7 91.66(16) . . ?
N2 Fe2 N8 163.37(17) . . ?
N2 Fe2 N10 90.59(18) . . ?
N2 Fe2 N1 99.16(16) . . ?
N9 Fe2 N7 75.52(16) . . ?
N9 Fe2 N8 98.10(17) . . ?
N9 Fe2 N10 172.73(17) . . ?
N8 Fe2 N7 80.55(17) . . ?
N10 Fe2 N7 98.81(16) . . ?
N10 Fe2 N8 76.26(18) . . ?
N1 Fe2 N9 93.80(18) . . ?
N1 Fe2 N7 165.38(16) . . ?
N1 Fe2 N8 91.31(17) . . ?
N1 Fe2 N10 90.93(18) . . ?
O2 Cl1 O4 109.3(9) . . ?
O2 Cl1 O3 114.0(7) . . ?
O3 Cl1 O4 104.1(6) . . ?
O1 Cl1 O2 110.0(9) . . ?
O1 Cl1 O4 105.0(10) . . ?
O1 Cl1 O3 113.7(9) . . ?
N12 N5 Fe1 119.0(3) . . ?
C7 N5 Fe1 134.1(5) . . ?
C7 N5 N12 106.6(5) . . ?
N11 N4 Fe1 120.1(3) . . ?
C4 N4 Fe1 134.0(4) . . ?
C4 N4 N11 105.6(5) . . ?
C2 N2 Fe2 171.6(5) . . ?
C33 N9 Fe2 115.5(4) . . ?
C37 N9 Fe2 125.8(4) . . ?
C37 N9 C33 118.2(5) . . ?
N5 N12 B1 118.7(5) . . ?
C9 N12 N5 108.3(5) . . ?
C9 N12 B1 132.8(6) . . ?
N4 N11 B1 118.2(5) . . ?
C6 N11 N4 108.6(5) . . ?
C6 N11 B1 132.8(6) . . ?
N6 N13 B1 119.2(5) . . ?
C12 N13 N6 107.9(5) . . ?
C12 N13 B1 133.0(6) . . ?
N13 N6 Fe1 119.1(4) . . ?
C10 N6 Fe1 133.1(5) . . ?
C10 N6 N13 107.8(5) . . ?
N2 C2 Fe1 179.2(5) . 2_665 ?
C38 N7 Fe2 112.9(3) . . ?
C31 N7 Fe2 104.1(3) . . ?
C31 N7 C38 112.0(4) . . ?
C32 N7 Fe2 105.8(3) . . ?
C32 N7 C38 111.4(4) . . ?
C32 N7 C31 110.2(5) . . ?
C30 N8 Fe2 104.2(3) . . ?
C19 N8 Fe2 114.0(3) . . ?
C19 N8 C30 113.0(4) . . ?
C19 N8 C18 110.8(5) . . ?
C18 N8 Fe2 105.8(3) . . ?
C18 N8 C30 108.5(5) . . ?
C17 N10 Fe2 114.7(4) . . ?
C17 N10 C13 117.9(5) . . ?
C13 N10 Fe2 127.3(4) . . ?
C1 N1 Fe2 165.2(5) . . ?
N1 C1 Fe1 177.6(5) . . ?
N3 C3 Fe1 179.4(5) . . ?
N5 C7 H7 124.6 . . ?
N5 C7 C8 110.8(6) . . ?
C8 C7 H7 124.6 . . ?
C7 C8 H8 127.3 . . ?
C7 C8 C9 105.4(6) . . ?
C9 C8 H8 127.3 . . ?
N12 C9 C8 108.9(6) . . ?
N12 C9 H9 125.5 . . ?
C8 C9 H9 125.5 . . ?
N12 B1 N11 105.8(5) . . ?
N12 B1 H1 111.7 . . ?
N11 B1 H1 111.7 . . ?
N13 B1 N12 108.6(5) . . ?
N13 B1 N11 107.1(5) . . ?
N13 B1 H1 111.7 . . ?
N11 C6 H6 124.9 . . ?
N11 C6 C5 110.2(6) . . ?
C5 C6 H6 124.9 . . ?
C6 C5 H5 128.3 . . ?
C6 C5 C4 103.4(6) . . ?
C4 C5 H5 128.3 . . ?
N4 C4 C5 112.2(6) . . ?
N4 C4 H4 123.9 . . ?
C5 C4 H4 123.9 . . ?
N6 C10 H10 126.0 . . ?
N6 C10 C11 108.0(7) . . ?
C11 C10 H10 126.0 . . ?
C10 C11 H11 127.0 . . ?
C12 C11 C10 105.9(7) . . ?
C12 C11 H11 127.0 . . ?
N13 C12 C11 110.4(7) . . ?
N13 C12 H12 124.8 . . ?
C11 C12 H12 124.8 . . ?
N7 C38 H38A 108.7 . . ?
N7 C38 H38B 108.7 . . ?
N7 C38 C39 114.0(4) . . ?
H38A C38 H38B 107.6 . . ?
C39 C38 H38A 108.7 . . ?
C39 C38 H38B 108.7 . . ?
C48 C39 C38 119.5(6) . . ?
C48 C39 C40 119.6(5) . . ?
C40 C39 C38 120.9(5) . . ?
C39 C48 H48 119.0 . . ?
C39 C48 C47 122.0(6) . . ?
C47 C48 H48 119.0 . . ?
C48 C47 C46 121.0(7) . . ?
C42 C47 C48 117.9(7) . . ?
C42 C47 C46 121.1(7) . . ?
C47 C46 H46 119.9 . . ?
C45 C46 C47 120.2(8) . . ?
C45 C46 H46 119.9 . . ?
C46 C45 H45 120.3 . . ?
C46 C45 C44 119.4(8) . . ?
C44 C45 H45 120.3 . . ?
C45 C44 H44 118.6 . . ?
C43 C44 C45 122.9(7) . . ?
C43 C44 H44 118.6 . . ?
C44 C43 H43 120.9 . . ?
C44 C43 C42 118.3(8) . . ?
C42 C43 H43 120.9 . . ?
C47 C42 C43 118.0(8) . . ?
C47 C42 C41 121.4(6) . . ?
C41 C42 C43 120.6(8) . . ?
C42 C41 H41 120.2 . . ?
C40 C41 C42 119.6(7) . . ?
C40 C41 H41 120.2 . . ?
C39 C40 H40 120.3 . . ?
C41 C40 C39 119.3(6) . . ?
C41 C40 H40 120.3 . . ?
N7 C31 H31A 109.8 . . ?
N7 C31 H31B 109.8 . . ?
N7 C31 C30 109.4(5) . . ?
H31A C31 H31B 108.3 . . ?
C30 C31 H31A 109.8 . . ?
C30 C31 H31B 109.8 . . ?
N8 C30 H30A 109.9 . . ?
N8 C30 H30B 109.9 . . ?
C31 C30 N8 109.1(5) . . ?
C31 C30 H30A 109.9 . . ?
C31 C30 H30B 109.9 . . ?
H30A C30 H30B 108.3 . . ?
N8 C19 H19A 108.7 . . ?
N8 C19 H19B 108.7 . . ?
N8 C19 C20 114.1(4) . . ?
H19A C19 H19B 107.6 . . ?
C20 C19 H19A 108.7 . . ?
C20 C19 H19B 108.7 . . ?
C21 C20 C19 121.7(6) . . ?
C21 C20 C29 117.9(6) . . ?
C29 C20 C19 120.4(5) . . ?
C20 C21 H21 119.1 . . ?
C20 C21 C22 121.8(7) . . ?
C22 C21 H21 119.1 . . ?
C21 C22 C27 116.2(6) . . ?
C23 C22 C21 121.8(8) . . ?
C23 C22 C27 121.9(7) . . ?
C26 C27 C22 117.7(7) . . ?
C28 C27 C22 120.0(7) . . ?
C28 C27 C26 122.3(9) . . ?
C27 C26 H26 120.8 . . ?
C25 C26 C27 118.4(9) . . ?
C25 C26 H26 120.8 . . ?
C26 C25 H25 119.2 . . ?
C26 C25 C24 121.6(9) . . ?
C24 C25 H25 119.2 . . ?
C25 C24 H24 119.5 . . ?
C23 C24 C25 121.1(9) . . ?
C23 C24 H24 119.5 . . ?
C22 C23 H23 120.4 . . ?
C24 C23 C22 119.2(9) . . ?
C24 C23 H23 120.4 . . ?
C27 C28 H28 119.1 . . ?
C27 C28 C29 121.7(8) . . ?
C29 C28 H28 119.1 . . ?
C20 C29 H29 119.0 . . ?
C28 C29 C20 122.0(7) . . ?
C28 C29 H29 119.0 . . ?
N8 C18 H18A 109.3 . . ?
N8 C18 H18B 109.3 . . ?
H18A C18 H18B 108.0 . . ?
C17 C18 N8 111.6(5) . . ?
C17 C18 H18A 109.3 . . ?
C17 C18 H18B 109.3 . . ?
N10 C17 C18 117.6(6) . . ?
N10 C17 C16 121.5(6) . . ?
C16 C17 C18 120.8(6) . . ?
C17 C16 H16 120.1 . . ?
C15 C16 C17 119.8(7) . . ?
C15 C16 H16 120.1 . . ?
C16 C15 H15 120.6 . . ?
C14 C15 C16 118.8(7) . . ?
C14 C15 H15 120.6 . . ?
C15 C14 H14 120.6 . . ?
C15 C14 C13 118.8(7) . . ?
C13 C14 H14 120.6 . . ?
N10 C13 C14 123.2(6) . . ?
N10 C13 H13 118.4 . . ?
C14 C13 H13 118.4 . . ?
N7 C32 H32A 109.8 . . ?
N7 C32 H32B 109.8 . . ?
N7 C32 C33 109.3(5) . . ?
H32A C32 H32B 108.3 . . ?
C33 C32 H32A 109.8 . . ?
C33 C32 H32B 109.8 . . ?
N9 C33 C32 116.1(5) . . ?
N9 C33 C34 122.3(5) . . ?
C34 C33 C32 121.6(6) . . ?
N9 C37 H37 119.2 . . ?
N9 C37 C36 121.6(6) . . ?
C36 C37 H37 119.2 . . ?
C37 C36 H36 119.9 . . ?
C37 C36 C35 120.3(7) . . ?
C35 C36 H36 119.9 . . ?
C36 C35 H35 120.8 . . ?
C34 C35 C36 118.3(7) . . ?
C34 C35 H35 120.8 . . ?
C33 C34 H34 120.3 . . ?
C35 C34 C33 119.3(7) . . ?
C35 C34 H34 120.3 . . ?

loop_
_geom_bond_atom_site_label_1
_geom_bond_atom_site_label_2
_geom_bond_distance
_geom_bond_site_symmetry_2
_geom_bond_publ_flag
Fe1 N5 1.983(4) . ?
Fe1 N4 1.976(4) . ?
Fe1 N6 1.956(5) . ?
Fe1 C2 1.913(6) 2_665 ?
Fe1 C1 1.906(6) . ?
Fe1 C3 1.921(6) . ?
Fe2 N2 2.102(5) . ?
Fe2 N9 2.198(5) . ?
Fe2 N7 2.265(4) . ?
Fe2 N8 2.259(4) . ?
Fe2 N10 2.203(5) . ?
Fe2 N1 2.121(5) . ?
Cl1 O2 1.287(8) . ?
Cl1 O4 1.352(10) . ?
Cl1 O3 1.334(8) . ?
Cl1 O1 1.263(9) . ?
N3 C3 1.135(6) . ?
N5 N12 1.375(6) . ?
N5 C7 1.323(7) . ?
N4 N11 1.357(6) . ?
N4 C4 1.327(6) . ?
N2 C2 1.153(7) . ?
N9 C33 1.339(7) . ?
N9 C37 1.336(6) . ?
N12 C9 1.335(7) . ?
N12 B1 1.535(8) . ?
N11 B1 1.542(8) . ?
N11 C6 1.334(7) . ?
N13 N6 1.383(6) . ?
N13 B1 1.513(8) . ?
N13 C12 1.320(8) . ?
N6 C10 1.328(7) . ?
N7 C38 1.506(6) . ?
N7 C31 1.486(7) . ?
N7 C32 1.484(7) . ?
N8 C30 1.500(7) . ?
N8 C19 1.480(6) . ?
N8 C18 1.489(7) . ?
N10 C17 1.335(7) . ?
N10 C13 1.335(7) . ?
N1 C1 1.155(6) . ?
C7 H7 0.9300 . ?
C7 C8 1.363(8) . ?
C8 H8 0.9300 . ?
C8 C9 1.368(9) . ?
C9 H9 0.9300 . ?
B1 H1 0.9800 . ?
C6 H6 0.9300 . ?
C6 C5 1.361(9) . ?
C5 H5 0.9300 . ?
C5 C4 1.368(8) . ?
C4 H4 0.9300 . ?
C10 H10 0.9300 . ?
C10 C11 1.406(9) . ?
C11 H11 0.9300 . ?
C11 C12 1.341(9) . ?
C12 H12 0.9300 . ?
C38 H38A 0.9700 . ?
C38 H38B 0.9700 . ?
C38 C39 1.516(7) . ?
C39 C48 1.357(8) . ?
C39 C40 1.426(8) . ?
C48 H48 0.9300 . ?
C48 C47 1.419(8) . ?
C47 C46 1.434(9) . ?
C47 C42 1.388(9) . ?
C46 H46 0.9300 . ?
C46 C45 1.348(9) . ?
C45 H45 0.9300 . ?
C45 C44 1.411(11) . ?
C44 H44 0.9300 . ?
C44 C43 1.370(11) . ?
C43 H43 0.9300 . ?
C43 C42 1.462(9) . ?
C42 C41 1.400(9) . ?
C41 H41 0.9300 . ?
C41 C40 1.400(8) . ?
C40 H40 0.9300 . ?
C31 H31A 0.9700 . ?
C31 H31B 0.9700 . ?
C31 C30 1.498(8) . ?
C30 H30A 0.9700 . ?
C30 H30B 0.9700 . ?
C19 H19A 0.9700 . ?
C19 H19B 0.9700 . ?
C19 C20 1.539(8) . ?
C20 C21 1.354(8) . ?
C20 C29 1.405(9) . ?
C21 H21 0.9300 . ?
C21 C22 1.435(8) . ?
C22 C27 1.447(9) . ?
C22 C23 1.374(8) . ?
C27 C26 1.421(9) . ?
C27 C28 1.334(9) . ?
C26 H26 0.9300 . ?
C26 C25 1.397(12) . ?
C25 H25 0.9300 . ?
C25 C24 1.401(12) . ?
C24 H24 0.9300 . ?
C24 C23 1.366(11) . ?
C23 H23 0.9300 . ?
C28 H28 0.9300 . ?
C28 C29 1.350(9) . ?
C29 H29 0.9300 . ?
C18 H18A 0.9700 . ?
C18 H18B 0.9700 . ?
C18 C17 1.484(8) . ?
C17 C16 1.383(9) . ?
C16 H16 0.9300 . ?
C16 C15 1.367(10) . ?
C15 H15 0.9300 . ?
C15 C14 1.366(10) . ?
C14 H14 0.9300 . ?
C14 C13 1.370(9) . ?
C13 H13 0.9300 . ?
C32 H32A 0.9700 . ?
C32 H32B 0.9700 . ?
C32 C33 1.514(7) . ?
C33 C34 1.366(8) . ?
C37 H37 0.9300 . ?
C37 C36 1.352(9) . ?
C36 H36 0.9300 . ?
C36 C35 1.374(9) . ?
C35 H35 0.9300 . ?
C35 C34 1.355(9) . ?
C34 H34 0.9300 . ?

loop_
_geom_torsion_atom_site_label_1
_geom_torsion_atom_site_label_2
_geom_torsion_atom_site_label_3
_geom_torsion_atom_site_label_4
_geom_torsion
_geom_torsion_site_symmetry_1
_geom_torsion_site_symmetry_2
_geom_torsion_site_symmetry_3
_geom_torsion_site_symmetry_4
_geom_torsion_publ_flag
Fe1 N5 N12 C9 175.0(4) . . . . ?
Fe1 N5 N12 B1 0.1(6) . . . . ?
Fe1 N5 C7 C8 -173.7(4) . . . . ?
Fe1 N4 N11 B1 -0.7(6) . . . . ?
Fe1 N4 N11 C6 -174.9(4) . . . . ?
Fe1 N4 C4 C5 174.4(4) . . . . ?
Fe1 N6 C10 C11 179.1(4) . . . . ?
Fe2 N9 C33 C32 -8.7(6) . . . . ?
Fe2 N9 C33 C34 173.0(5) . . . . ?
Fe2 N9 C37 C36 -171.5(5) . . . . ?
Fe2 N7 C38 C39 176.6(4) . . . . ?
Fe2 N7 C31 C30 -47.0(4) . . . . ?
Fe2 N7 C32 C33 -45.1(5) . . . . ?
Fe2 N8 C30 C31 -46.2(5) . . . . ?
Fe2 N8 C19 C20 -167.9(4) . . . . ?
Fe2 N8 C18 C17 -40.4(5) . . . . ?
Fe2 N10 C17 C18 -6.2(7) . . . . ?
Fe2 N10 C17 C16 177.0(5) . . . . ?
Fe2 N10 C13 C14 -176.5(5) . . . . ?
N5 N12 C9 C8 -0.3(7) . . . . ?
N5 N12 B1 N11 58.4(6) . . . . ?
N5 N12 B1 N13 -56.3(7) . . . . ?
N5 C7 C8 C9 0.2(7) . . . . ?
N4 N11 B1 N12 -58.2(6) . . . . ?
N4 N11 B1 N13 57.5(7) . . . . ?
N4 N11 C6 C5 -0.6(7) . . . . ?
N9 C33 C34 C35 -0.9(12) . . . . ?
N9 C37 C36 C35 -0.3(12) . . . . ?
N12 N5 C7 C8 -0.4(6) . . . . ?
N11 N4 C4 C5 0.3(6) . . . . ?
N11 C6 C5 C4 0.8(7) . . . . ?
N13 N6 C10 C11 0.3(6) . . . . ?
N6 N13 B1 N12 56.4(7) . . . . ?
N6 N13 B1 N11 -57.4(7) . . . . ?
N6 N13 C12 C11 0.9(7) . . . . ?
N6 C10 C11 C12 0.2(8) . . . . ?
N7 C38 C39 C48 -83.5(7) . . . . ?
N7 C38 C39 C40 97.8(6) . . . . ?
N7 C31 C30 N8 66.6(5) . . . . ?
N7 C32 C33 N9 37.7(7) . . . . ?
N7 C32 C33 C34 -144.0(6) . . . . ?
N8 C19 C20 C21 -76.6(7) . . . . ?
N8 C19 C20 C29 103.8(6) . . . . ?
N8 C18 C17 N10 33.0(7) . . . . ?
N8 C18 C17 C16 -150.2(6) . . . . ?
N10 C17 C16 C15 1.3(11) . . . . ?
C7 N5 N12 C9 0.4(6) . . . . ?
C7 N5 N12 B1 -174.5(5) . . . . ?
C7 C8 C9 N12 0.1(8) . . . . ?
C9 N12 B1 N11 -115.0(7) . . . . ?
C9 N12 B1 N13 130.3(7) . . . . ?
B1 N12 C9 C8 173.6(6) . . . . ?
B1 N11 C6 C5 -173.6(6) . . . . ?
B1 N13 N6 Fe1 0.2(6) . . . . ?
B1 N13 N6 C10 179.2(5) . . . . ?
B1 N13 C12 C11 -179.0(6) . . . . ?
C6 N11 B1 N12 114.3(7) . . . . ?
C6 N11 B1 N13 -130.0(6) . . . . ?
C6 C5 C4 N4 -0.6(7) . . . . ?
C4 N4 N11 B1 174.4(5) . . . . ?
C4 N4 N11 C6 0.2(6) . . . . ?
C10 C11 C12 N13 -0.7(8) . . . . ?
C12 N13 N6 Fe1 -179.7(4) . . . . ?
C12 N13 N6 C10 -0.7(6) . . . . ?
C12 N13 B1 N12 -123.7(7) . . . . ?
C12 N13 B1 N11 122.5(7) . . . . ?
C38 N7 C31 C30 75.3(5) . . . . ?
C38 N7 C32 C33 -168.1(4) . . . . ?
C38 C39 C48 C47 176.5(5) . . . . ?
C38 C39 C40 C41 -179.5(5) . . . . ?
C39 C48 C47 C46 -174.2(5) . . . . ?
C39 C48 C47 C42 4.1(8) . . . . ?
C48 C39 C40 C41 1.8(8) . . . . ?
C48 C47 C46 C45 177.5(6) . . . . ?
C48 C47 C42 C43 179.7(5) . . . . ?
C48 C47 C42 C41 -0.4(9) . . . . ?
C47 C46 C45 C44 2.6(10) . . . . ?
C47 C42 C41 C40 -2.4(9) . . . . ?
C46 C47 C42 C43 -2.1(9) . . . . ?
C46 C47 C42 C41 177.8(5) . . . . ?
C46 C45 C44 C43 -1.8(12) . . . . ?
C45 C44 C43 C42 -0.9(11) . . . . ?
C44 C43 C42 C47 2.8(9) . . . . ?
C44 C43 C42 C41 -177.1(6) . . . . ?
C43 C42 C41 C40 177.5(5) . . . . ?
C42 C47 C46 C45 -0.7(9) . . . . ?
C42 C41 C40 C39 1.7(9) . . . . ?
C40 C39 C48 C47 -4.7(8) . . . . ?
C31 N7 C38 C39 59.5(6) . . . . ?
C31 N7 C32 C33 66.8(5) . . . . ?
C30 N8 C19 C20 73.4(7) . . . . ?
C30 N8 C18 C17 70.9(6) . . . . ?
C19 N8 C30 C31 78.1(6) . . . . ?
C19 N8 C18 C17 -164.5(5) . . . . ?
C19 C20 C21 C22 178.1(5) . . . . ?
C19 C20 C29 C28 178.3(6) . . . . ?
C20 C21 C22 C27 5.6(9) . . . . ?
C20 C21 C22 C23 -175.7(6) . . . . ?
C21 C20 C29 C28 -1.3(10) . . . . ?
C21 C22 C27 C26 175.1(6) . . . . ?
C21 C22 C27 C28 -5.5(9) . . . . ?
C21 C22 C23 C24 -177.1(7) . . . . ?
C22 C27 C26 C25 3.3(10) . . . . ?
C22 C27 C28 C29 2.2(10) . . . . ?
C27 C22 C23 C24 1.6(10) . . . . ?
C27 C26 C25 C24 -1.2(13) . . . . ?
C27 C28 C29 C20 1.3(10) . . . . ?
C26 C27 C28 C29 -178.4(7) . . . . ?
C26 C25 C24 C23 -0.9(14) . . . . ?
C25 C24 C23 C22 0.7(12) . . . . ?
C23 C22 C27 C26 -3.6(10) . . . . ?
C23 C22 C27 C28 175.8(6) . . . . ?
C28 C27 C26 C25 -176.1(7) . . . . ?
C29 C20 C21 C22 -2.3(9) . . . . ?
C18 N8 C30 C31 -158.6(5) . . . . ?
C18 N8 C19 C20 -48.6(6) . . . . ?
C18 C17 C16 C15 -175.4(7) . . . . ?
C17 N10 C13 C14 1.7(9) . . . . ?
C17 C16 C15 C14 -1.2(12) . . . . ?
C16 C15 C14 C13 1.4(12) . . . . ?
C15 C14 C13 N10 -1.7(11) . . . . ?
C13 N10 C17 C18 175.3(5) . . . . ?
C13 N10 C17 C16 -1.5(9) . . . . ?
C32 N7 C38 C39 -64.5(6) . . . . ?
C32 N7 C31 C30 -160.0(4) . . . . ?
C32 C33 C34 C35 -179.1(7) . . . . ?
C33 N9 C37 C36 -0.5(9) . . . . ?
C37 N9 C33 C32 179.4(5) . . . . ?
C37 N9 C33 C34 1.1(9) . . . . ?
C37 C36 C35 C34 0.5(13) . . . . ?
C36 C35 C34 C33 0.0(13) . . . . ?
